data_7158195
loop_
_publ_author_name
'Chen, Yan-Shan'
'Zheng, Yu'
'Chen, Zhi-Jun'
'Xie, Zhen-Zhen'
'He, Xian-Chen'
'Xiao, Jun-An'
'Chen, Kai'
'Xiang, Hao-Yue'
'Yang, Hua'

_publ_section_title
;
 A phosphine-catalysed one-pot domino sequence to access
 cyclopentene-fused coumarins.
;
_journal_issue 32
_journal_name_full 'Organic &amp; biomolecular chemistry'
_journal_page_first 7074
_journal_page_last 7080
_journal_paper_doi 10.1039/d1ob01143j
_journal_volume 19
_journal_year 2021
_chemical_formula_moiety 'C16 H14 O4'
_chemical_formula_sum 'C16 H14 O4'
_chemical_formula_weight 270.27
_space_group_crystal_system triclinic
_space_group_IT_number 2
_space_group_name_Hall '-P 1'
_space_group_name_H-M_alt 'P -1'
_atom_sites_solution_hydrogens geom
_atom_sites_solution_primary direct
_atom_sites_solution_secondary difmap
_audit_creation_date 2020-11-16
_audit_creation_method
;
Olex2 1.2
(compiled 2018.05.29 svn.r3508 for OlexSys, GUI svn.r5506)
;
_audit_update_record
;
2021-04-29 deposited with the CCDC.	2021-07-27 downloaded from the CCDC.
;
_cell_angle_alpha 115.446(4)
_cell_angle_beta 93.730(4)
_cell_angle_gamma 103.262(4)
_cell_formula_units_Z 4
_cell_length_a 10.2334(13)
_cell_length_b 12.1426(15)
_cell_length_c 12.2272(15)
_cell_measurement_reflns_used 9588
_cell_measurement_temperature 293(2)
_cell_measurement_theta_max 26.944
_cell_measurement_theta_min 3.022
_cell_volume 1312.0(3)
_computing_cell_refinement 'SAINT V8.38A (?, 2016)'
_computing_data_reduction 'SAINT V8.38A (?, 2016)'
_computing_molecular_graphics 'Olex2 (Dolomanov et al., 2009)'
_computing_publication_material 'Olex2 (Dolomanov et al., 2009)'
_computing_structure_refinement 'XL (Sheldrick, 2008)'
_computing_structure_solution 'XS (Sheldrick, 2008)'
_diffrn_ambient_temperature 293(2)
_diffrn_measured_fraction_theta_full 0.996
_diffrn_measured_fraction_theta_max 0.996
_diffrn_measurement_device_type 'CCD area detector'
_diffrn_measurement_method 'phi and omega scans'
_diffrn_radiation_monochromator graphite
_diffrn_radiation_type MoK\a
_diffrn_radiation_wavelength 0.71076
_diffrn_reflns_av_R_equivalents 0.0463
_diffrn_reflns_av_unetI/netI 0.0503
_diffrn_reflns_limit_h_max 13
_diffrn_reflns_limit_h_min -13
_diffrn_reflns_limit_k_max 15
_diffrn_reflns_limit_k_min -15
_diffrn_reflns_limit_l_max 15
_diffrn_reflns_limit_l_min -15
_diffrn_reflns_number 27398
_diffrn_reflns_theta_full 27.56
_diffrn_reflns_theta_max 27.56
_diffrn_reflns_theta_min 3.02
_diffrn_source 'fine-focus sealed tube'
_exptl_absorpt_coefficient_mu 0.098
_exptl_absorpt_correction_T_max 0.7456
_exptl_absorpt_correction_T_min 0.7067
_exptl_absorpt_correction_type multi-scan
_exptl_absorpt_process_details
;
SADABS-2016/2 (Bruker,2016/2) was used for absorption correction.
wR2(int) was 0.0686 before and 0.0557 after correction.
The Ratio of minimum to maximum transmission is 0.9478.
The \l/2 correction factor is Not present.
;
_exptl_crystal_colour COLORLESS
_exptl_crystal_density_diffrn 1.368
_exptl_crystal_density_method 'not measured'
_exptl_crystal_description BAR
_exptl_crystal_F_000 568
_exptl_crystal_size_max 0.408
_exptl_crystal_size_mid 0.312
_exptl_crystal_size_min 0.065
_refine_diff_density_max 0.255
_refine_diff_density_min -0.168
_refine_diff_density_rms 0.040
_refine_ls_extinction_coef 0.022(3)
_refine_ls_extinction_expression Fc^*^=kFc[1+0.001xFc^2^\l^3^/sin(2\q)]^-1/4^
_refine_ls_extinction_method SHELXL
_refine_ls_goodness_of_fit_ref 1.017
_refine_ls_hydrogen_treatment constr
_refine_ls_matrix_type full
_refine_ls_number_parameters 366
_refine_ls_number_reflns 6038
_refine_ls_number_restraints 0
_refine_ls_restrained_S_all 1.017
_refine_ls_R_factor_all 0.0996
_refine_ls_R_factor_gt 0.0494
_refine_ls_shift/su_max 0.017
_refine_ls_shift/su_mean 0.000
_refine_ls_structure_factor_coef Fsqd
_refine_ls_weighting_details 'calc w=1/[\s^2^(Fo^2^)+(0.0614P)^2^+0.2391P] where P=(Fo^2^+2Fc^2^)/3'
_refine_ls_weighting_scheme calc
_refine_ls_wR_factor_gt 0.1122
_refine_ls_wR_factor_ref 0.1323
_reflns_number_gt 3735
_reflns_number_total 6038
_reflns_threshold_expression >2sigma(I)
_cod_data_source_file d1ob01143j2.cif
_cod_data_source_block xiao_1113_0m
_cod_depositor_comments
;
Adding full bibliography for 7158194--7158196.cif.

2024-12-16
Z value and formula fixed to values more according to usual
chemical conventions.                 miguel
;
_cod_original_formula_sum 'C32 H28 O8'
_cod_original_formula_weight 540.54
_cod_original_formula_moiety '2(C16 H14 O4)'
_cod_original_formula_units_Z 2
_cod_database_code 7158195
_olex2_refinement_description
;
1. Fixed Uiso
 At 1.2 times of:
  All C(H) groups, All C(H,H) groups
 At 1.5 times of:
  All C(H,H,H) groups
2.a Ternary CH refined with riding coordinates:
 C25(H25), C7(H7)
2.b Secondary CH2 refined with riding coordinates:
 C27(H27A,H27B), C11(H11A,H11B)
2.c Aromatic/amide H refined with riding coordinates:
 C20(H20), C17(H17), C26(H26), C19(H19), C18(H18), C1(H1), C4(H4), C3(H3),
 C2(H2), C10(H10)
2.d Idealised Me refined as rotating group:
 C32(H32A,H32B,H32C), C31(H31A,H31B,H31C), C15(H15A,H15B,H15C), C16(H16A,H16B,
 H16C)
;
_olex2_submission_special_instructions 'No special instructions were received'

loop_
_space_group_symop_id
_space_group_symop_operation_xyz
1 'x, y, z'
2 '-x, -y, -z'

loop_
_atom_site_label
_atom_site_type_symbol
_atom_site_fract_x
_atom_site_fract_y
_atom_site_fract_z
_atom_site_U_iso_or_equiv
_atom_site_adp_type
_atom_site_occupancy
_atom_site_calc_flag
_atom_site_disorder_assembly
_atom_site_disorder_group
_atom_site_refinement_flags_posn
O5 O 0.60248(12) 0.86760(11) 0.05871(12) 0.0436(3) Uani 1 d . . .
O6 O 0.75576(14) 0.77113(12) -0.01862(13) 0.0513(4) Uani 1 d . . .
O7 O 0.87801(15) 1.36842(13) 0.41621(12) 0.0569(4) Uani 1 d . . .
O8 O 0.85492(15) 1.35791(13) 0.14393(14) 0.0599(4) Uani 1 d . . .
C25 C 0.78794(17) 1.11472(15) 0.12648(15) 0.0333(4) Uani 1 d . . .
H25 H 0.7826 1.1260 0.0518 0.040 Uiso 1 calc . . R
C22 C 0.64705(17) 1.09941(16) 0.15868(15) 0.0341(4) Uani 1 d . . .
C24 C 0.83136(18) 0.99697(16) 0.09724(15) 0.0350(4) Uani 1 d . . .
C29 C 0.88699(17) 1.26265(17) 0.35497(16) 0.0366(4) Uani 1 d . . .
C23 C 0.73218(19) 0.87095(17) 0.04005(16) 0.0380(4) Uani 1 d . . .
C27 C 1.03288(18) 1.16095(17) 0.20188(17) 0.0402(4) Uani 1 d . . .
H27A H 1.0899 1.1869 0.1519 0.048 Uiso 1 calc . . R
H27B H 1.0890 1.1842 0.2798 0.048 Uiso 1 calc . . R
C21 C 0.56427(18) 0.97804(16) 0.12544(15) 0.0354(4) Uani 1 d . . .
C28 C 0.91296(17) 1.22352(16) 0.22295(15) 0.0330(4) Uani 1 d . . .
C20 C 0.43389(19) 0.95607(19) 0.15070(17) 0.0441(5) Uani 1 d . . .
H20 H 0.3810 0.8737 0.1281 0.053 Uiso 1 calc . . R
C17 C 0.59206(19) 1.19988(18) 0.21542(17) 0.0433(5) Uani 1 d . . .
H17 H 0.6437 1.2822 0.2363 0.052 Uiso 1 calc . . R
C26 C 0.96351(18) 1.02190(17) 0.13662(17) 0.0402(4) Uani 1 d . . .
H26 H 1.0077 0.9598 0.1248 0.048 Uiso 1 calc . . R
C30 C 0.9418(2) 1.34284(17) 0.20335(17) 0.0417(5) Uani 1 d . . .
C19 C 0.3835(2) 1.0581(2) 0.20989(19) 0.0493(5) Uani 1 d . . .
H19 H 0.2964 1.0449 0.2286 0.059 Uiso 1 calc . . R
C18 C 0.4618(2) 1.1796(2) 0.24146(19) 0.0500(5) Uani 1 d . . .
H18 H 0.4270 1.2482 0.2804 0.060 Uiso 1 calc . . R
C32 C 0.8719(2) 1.1692(2) 0.40496(18) 0.0508(5) Uani 1 d . . .
H32A H 0.8683 1.2109 0.4911 0.076 Uiso 1 calc . . GR
H32B H 0.9485 1.1349 0.3944 0.076 Uiso 1 calc . . GR
H32C H 0.7891 1.1016 0.3617 0.076 Uiso 1 calc . . GR
C31 C 1.0794(2) 1.4389(2) 0.2594(2) 0.0630(6) Uani 1 d . . .
H31A H 1.1450 1.4089 0.2102 0.094 Uiso 1 calc . . GR
H31B H 1.1067 1.4511 0.3414 0.094 Uiso 1 calc . . GR
H31C H 1.0747 1.5183 0.2626 0.094 Uiso 1 calc . . GR
O2 O 0.82922(14) 0.54547(12) 0.02630(11) 0.0471(3) Uani 1 d . . .
O3 O 0.73462(15) 0.78742(14) 0.52437(12) 0.0573(4) Uani 1 d . . .
O1 O 0.65485(15) 0.37386(13) -0.07260(13) 0.0598(4) Uani 1 d . . .
C6 C 0.83034(18) 0.72409(16) 0.22289(16) 0.0342(4) Uani 1 d . . .
C12 C 0.60880(17) 0.68321(16) 0.31900(16) 0.0349(4) Uani 1 d . . .
O4 O 0.60676(17) 0.89089(14) 0.35273(15) 0.0671(5) Uani 1 d . . .
C9 C 0.7009(2) 0.47463(18) 0.01795(17) 0.0430(5) Uani 1 d . . .
C7 C 0.67764(17) 0.67114(16) 0.20502(15) 0.0340(4) Uani 1 d . . .
H7 H 0.6345 0.7112 0.1641 0.041 Uiso 1 calc . . R
C1 C 0.9089(2) 0.83824(17) 0.32002(17) 0.0424(5) Uani 1 d . . .
H1 H 0.8666 0.8874 0.3800 0.051 Uiso 1 calc . . R
C5 C 0.89737(19) 0.65667(17) 0.13342(17) 0.0383(4) Uani 1 d . . .
C14 C 0.70738(18) 0.69398(17) 0.42568(16) 0.0382(4) Uani 1 d . . .
C8 C 0.63386(18) 0.53050(16) 0.12157(16) 0.0368(4) Uani 1 d . . .
C4 C 1.0367(2) 0.6974(2) 0.1418(2) 0.0499(5) Uani 1 d . . .
H4 H 1.0792 0.6499 0.0809 0.060 Uiso 1 calc . . R
C13 C 0.5564(2) 0.8013(2) 0.36947(18) 0.0462(5) Uani 1 d . . .
C3 C 1.1122(2) 0.8090(2) 0.2414(2) 0.0533(5) Uani 1 d . . .
H3 H 1.2065 0.8360 0.2490 0.064 Uiso 1 calc . . R
C11 C 0.49245(19) 0.55461(19) 0.26639(18) 0.0468(5) Uani 1 d . . .
H11A H 0.4860 0.5211 0.3256 0.056 Uiso 1 calc . . R
H11B H 0.4050 0.5662 0.2462 0.056 Uiso 1 calc . . R
C2 C 1.0485(2) 0.88042(19) 0.32944(19) 0.0494(5) Uani 1 d . . .
H2 H 1.0993 0.9571 0.3953 0.059 Uiso 1 calc . . R
C10 C 0.5330(2) 0.46776(18) 0.15364(18) 0.0462(5) Uani 1 d . . .
H10 H 0.4925 0.3803 0.1111 0.055 Uiso 1 calc . . R
C15 C 0.7684(2) 0.5882(2) 0.4059(2) 0.0620(6) Uani 1 d . . .
H15A H 0.8417 0.6160 0.4733 0.093 Uiso 1 calc . . GR
H15B H 0.8030 0.5637 0.3303 0.093 Uiso 1 calc . . GR
H15C H 0.6997 0.5167 0.4012 0.093 Uiso 1 calc . . GR
C16 C 0.4419(3) 0.8008(3) 0.4403(2) 0.0737(7) Uani 1 d . . .
H16A H 0.3559 0.7650 0.3844 0.110 Uiso 1 calc . . GR
H16B H 0.4489 0.8864 0.4994 0.110 Uiso 1 calc . . GR
H16C H 0.4476 0.7506 0.4824 0.110 Uiso 1 calc . . GR

loop_
_atom_site_aniso_label
_atom_site_aniso_U_11
_atom_site_aniso_U_22
_atom_site_aniso_U_33
_atom_site_aniso_U_23
_atom_site_aniso_U_13
_atom_site_aniso_U_12
O5 0.0401(7) 0.0340(7) 0.0485(8) 0.0132(6) 0.0115(6) 0.0060(6)
O6 0.0566(9) 0.0347(8) 0.0580(9) 0.0152(7) 0.0172(7) 0.0151(7)
O7 0.0822(11) 0.0433(8) 0.0402(8) 0.0123(7) 0.0128(7) 0.0226(8)
O8 0.0649(10) 0.0564(9) 0.0680(10) 0.0412(8) 0.0018(8) 0.0117(7)
C25 0.0330(9) 0.0324(9) 0.0307(9) 0.0134(8) 0.0017(7) 0.0056(8)
C22 0.0315(9) 0.0391(10) 0.0306(9) 0.0160(8) 0.0012(7) 0.0091(8)
C24 0.0374(10) 0.0350(10) 0.0314(9) 0.0143(8) 0.0085(8) 0.0096(8)
C29 0.0321(10) 0.0384(11) 0.0347(10) 0.0152(9) 0.0011(8) 0.0063(8)
C23 0.0416(11) 0.0368(10) 0.0347(10) 0.0164(9) 0.0073(8) 0.0097(9)
C27 0.0327(10) 0.0453(11) 0.0384(10) 0.0162(9) 0.0069(8) 0.0099(8)
C21 0.0369(10) 0.0355(10) 0.0307(9) 0.0133(8) 0.0027(8) 0.0097(8)
C28 0.0319(9) 0.0331(9) 0.0316(9) 0.0146(8) 0.0038(7) 0.0062(8)
C20 0.0357(10) 0.0472(11) 0.0463(11) 0.0224(10) 0.0057(9) 0.0052(9)
C17 0.0403(11) 0.0385(10) 0.0492(11) 0.0193(9) 0.0029(9) 0.0109(9)
C26 0.0390(11) 0.0412(11) 0.0431(11) 0.0188(9) 0.0122(9) 0.0161(9)
C30 0.0480(11) 0.0393(11) 0.0376(10) 0.0186(9) 0.0118(9) 0.0093(9)
C19 0.0364(11) 0.0600(14) 0.0539(12) 0.0263(11) 0.0140(9) 0.0165(10)
C18 0.0464(12) 0.0532(13) 0.0540(12) 0.0227(11) 0.0125(10) 0.0234(10)
C32 0.0624(13) 0.0551(12) 0.0417(11) 0.0273(10) 0.0128(10) 0.0174(11)
C31 0.0601(14) 0.0473(13) 0.0727(15) 0.0298(12) 0.0072(12) -0.0040(11)
O2 0.0575(9) 0.0382(7) 0.0406(7) 0.0100(6) 0.0166(7) 0.0186(7)
O3 0.0660(10) 0.0585(9) 0.0351(8) 0.0094(7) 0.0027(7) 0.0216(8)
O1 0.0680(10) 0.0448(8) 0.0428(8) -0.0023(7) -0.0022(7) 0.0218(7)
C6 0.0400(10) 0.0309(9) 0.0354(9) 0.0170(8) 0.0113(8) 0.0120(8)
C12 0.0362(10) 0.0349(10) 0.0347(9) 0.0154(8) 0.0100(8) 0.0123(8)
O4 0.0920(12) 0.0502(9) 0.0779(11) 0.0334(9) 0.0394(9) 0.0393(9)
C9 0.0512(12) 0.0375(11) 0.0362(10) 0.0110(9) 0.0012(9) 0.0187(9)
C7 0.0383(10) 0.0313(9) 0.0320(9) 0.0130(8) 0.0070(8) 0.0122(8)
C1 0.0490(12) 0.0364(10) 0.0383(10) 0.0151(9) 0.0119(9) 0.0090(9)
C5 0.0448(11) 0.0348(10) 0.0395(10) 0.0178(9) 0.0118(9) 0.0157(9)
C14 0.0393(10) 0.0379(10) 0.0344(10) 0.0150(9) 0.0074(8) 0.0088(8)
C8 0.0390(10) 0.0316(9) 0.0339(9) 0.0103(8) -0.0009(8) 0.0111(8)
C4 0.0503(13) 0.0504(12) 0.0616(13) 0.0298(11) 0.0262(11) 0.0240(10)
C13 0.0508(12) 0.0509(12) 0.0427(11) 0.0206(10) 0.0139(9) 0.0252(10)
C3 0.0389(11) 0.0593(14) 0.0712(15) 0.0404(13) 0.0143(11) 0.0090(10)
C11 0.0394(11) 0.0522(12) 0.0455(11) 0.0242(10) 0.0063(9) 0.0037(9)
C2 0.0480(12) 0.0449(11) 0.0474(12) 0.0219(10) 0.0030(10) -0.0012(10)
C10 0.0451(11) 0.0352(10) 0.0441(11) 0.0118(9) -0.0049(9) 0.0024(9)
C15 0.0767(16) 0.0532(13) 0.0550(13) 0.0230(11) -0.0071(12) 0.0257(12)
C16 0.0690(16) 0.0885(18) 0.0820(17) 0.0396(15) 0.0398(14) 0.0477(14)

loop_
_atom_type_symbol
_atom_type_description
_atom_type_scat_dispersion_real
_atom_type_scat_dispersion_imag
_atom_type_scat_source
C C 0.0033 0.0016 'International Tables Vol C Tables 4.2.6.8 and 6.1.1.4'
H H 0.0000 0.0000 'International Tables Vol C Tables 4.2.6.8 and 6.1.1.4'
O O 0.0106 0.0060 'International Tables Vol C Tables 4.2.6.8 and 6.1.1.4'

loop_
_geom_angle_atom_site_label_1
_geom_angle_atom_site_label_2
_geom_angle_atom_site_label_3
_geom_angle
_geom_angle_site_symmetry_1
_geom_angle_site_symmetry_3
_geom_angle_publ_flag
C23 O5 C21 122.32(14) . . ?
C22 C25 H25 107.4 . . ?
C22 C25 C28 120.01(14) . . ?
C24 C25 H25 107.4 . . ?
C24 C25 C22 110.74(14) . . ?
C24 C25 C28 103.13(13) . . ?
C28 C25 H25 107.4 . . ?
C21 C22 C25 118.90(15) . . ?
C21 C22 C17 117.24(16) . . ?
C17 C22 C25 123.79(16) . . ?
C23 C24 C25 121.45(15) . . ?
C26 C24 C25 112.79(16) . . ?
C26 C24 C23 125.58(17) . . ?
O7 C29 C28 119.45(16) . . ?
O7 C29 C32 121.02(17) . . ?
C32 C29 C28 119.53(16) . . ?
O5 C23 C24 115.94(15) . . ?
O6 C23 O5 117.76(16) . . ?
O6 C23 C24 126.27(17) . . ?
H27A C27 H27B 108.9 . . ?
C28 C27 H27A 110.9 . . ?
C28 C27 H27B 110.9 . . ?
C26 C27 H27A 110.9 . . ?
C26 C27 H27B 110.9 . . ?
C26 C27 C28 104.26(14) . . ?
C22 C21 O5 123.21(15) . . ?
C20 C21 O5 114.34(15) . . ?
C20 C21 C22 122.39(17) . . ?
C29 C28 C25 110.96(14) . . ?
C29 C28 C27 110.37(14) . . ?
C27 C28 C25 103.47(13) . . ?
C30 C28 C25 111.78(14) . . ?
C30 C28 C29 107.59(14) . . ?
C30 C28 C27 112.70(14) . . ?
C21 C20 H20 120.5 . . ?
C19 C20 C21 118.95(18) . . ?
C19 C20 H20 120.5 . . ?
C22 C17 H17 119.4 . . ?
C18 C17 C22 121.10(18) . . ?
C18 C17 H17 119.5 . . ?
C24 C26 C27 111.97(16) . . ?
C24 C26 H26 124.0 . . ?
C27 C26 H26 124.0 . . ?
O8 C30 C28 120.18(17) . . ?
O8 C30 C31 121.35(18) . . ?
C31 C30 C28 118.47(17) . . ?
C20 C19 H19 119.9 . . ?
C20 C19 C18 120.12(18) . . ?
C18 C19 H19 119.9 . . ?
C17 C18 H18 119.9 . . ?
C19 C18 C17 120.14(18) . . ?
C19 C18 H18 119.9 . . ?
C29 C32 H32A 109.5 . . ?
C29 C32 H32B 109.5 . . ?
C29 C32 H32C 109.5 . . ?
H32A C32 H32B 109.5 . . ?
H32A C32 H32C 109.5 . . ?
H32B C32 H32C 109.5 . . ?
C30 C31 H31A 109.5 . . ?
C30 C31 H31B 109.5 . . ?
C30 C31 H31C 109.5 . . ?
H31A C31 H31B 109.5 . . ?
H31A C31 H31C 109.5 . . ?
H31B C31 H31C 109.5 . . ?
C9 O2 C5 121.84(14) . . ?
C1 C6 C7 124.98(16) . . ?
C5 C6 C7 117.91(16) . . ?
C5 C6 C1 117.07(17) . . ?
C14 C12 C7 112.49(14) . . ?
C14 C12 C13 107.20(14) . . ?
C14 C12 C11 109.24(14) . . ?
C13 C12 C7 111.37(14) . . ?
C13 C12 C11 113.55(15) . . ?
C11 C12 C7 103.06(13) . . ?
O2 C9 C8 115.57(16) . . ?
O1 C9 O2 117.66(18) . . ?
O1 C9 C8 126.8(2) . . ?
C6 C7 C12 119.95(14) . . ?
C6 C7 H7 107.6 . . ?
C12 C7 H7 107.6 . . ?
C8 C7 C6 110.44(14) . . ?
C8 C7 C12 103.20(14) . . ?
C8 C7 H7 107.6 . . ?
C6 C1 H1 119.3 . . ?
C2 C1 C6 121.42(18) . . ?
C2 C1 H1 119.3 . . ?
C6 C5 O2 122.96(17) . . ?
C4 C5 O2 114.90(16) . . ?
C4 C5 C6 122.10(18) . . ?
O3 C14 C12 119.99(17) . . ?
O3 C14 C15 120.66(17) . . ?
C15 C14 C12 119.35(16) . . ?
C9 C8 C7 120.95(17) . . ?
C10 C8 C9 125.98(17) . . ?
C10 C8 C7 113.07(16) . . ?
C5 C4 H4 120.3 . . ?
C3 C4 C5 119.30(19) . . ?
C3 C4 H4 120.3 . . ?
O4 C13 C12 120.33(17) . . ?
O4 C13 C16 121.64(19) . . ?
C16 C13 C12 118.03(18) . . ?
C4 C3 H3 119.9 . . ?
C2 C3 C4 120.12(19) . . ?
C2 C3 H3 119.9 . . ?
C12 C11 H11A 110.8 . . ?
C12 C11 H11B 110.8 . . ?
H11A C11 H11B 108.9 . . ?
C10 C11 C12 104.78(15) . . ?
C10 C11 H11A 110.8 . . ?
C10 C11 H11B 110.8 . . ?
C1 C2 H2 120.0 . . ?
C3 C2 C1 119.91(19) . . ?
C3 C2 H2 120.0 . . ?
C8 C10 C11 111.47(17) . . ?
C8 C10 H10 124.3 . . ?
C11 C10 H10 124.3 . . ?
C14 C15 H15A 109.5 . . ?
C14 C15 H15B 109.5 . . ?
C14 C15 H15C 109.5 . . ?
H15A C15 H15B 109.5 . . ?
H15A C15 H15C 109.5 . . ?
H15B C15 H15C 109.5 . . ?
C13 C16 H16A 109.5 . . ?
C13 C16 H16B 109.5 . . ?
C13 C16 H16C 109.5 . . ?
H16A C16 H16B 109.5 . . ?
H16A C16 H16C 109.5 . . ?
H16B C16 H16C 109.5 . . ?

loop_
_geom_bond_atom_site_label_1
_geom_bond_atom_site_label_2
_geom_bond_distance
_geom_bond_site_symmetry_2
_geom_bond_publ_flag
O5 C23 1.356(2) . ?
O5 C21 1.400(2) . ?
O6 C23 1.205(2) . ?
O7 C29 1.206(2) . ?
O8 C30 1.207(2) . ?
C25 H25 0.9800 . ?
C25 C22 1.511(2) . ?
C25 C24 1.498(2) . ?
C25 C28 1.569(2) . ?
C22 C21 1.387(2) . ?
C22 C17 1.387(3) . ?
C24 C23 1.462(3) . ?
C24 C26 1.325(2) . ?
C29 C28 1.535(2) . ?
C29 C32 1.487(3) . ?
C27 H27A 0.9700 . ?
C27 H27B 0.9700 . ?
C27 C28 1.565(2) . ?
C27 C26 1.487(3) . ?
C21 C20 1.381(3) . ?
C28 C30 1.535(2) . ?
C20 H20 0.9300 . ?
C20 C19 1.376(3) . ?
C17 H17 0.9300 . ?
C17 C18 1.382(3) . ?
C26 H26 0.9300 . ?
C30 C31 1.499(3) . ?
C19 H19 0.9300 . ?
C19 C18 1.378(3) . ?
C18 H18 0.9300 . ?
C32 H32A 0.9600 . ?
C32 H32B 0.9600 . ?
C32 H32C 0.9600 . ?
C31 H31A 0.9600 . ?
C31 H31B 0.9600 . ?
C31 H31C 0.9600 . ?
O2 C9 1.365(2) . ?
O2 C5 1.398(2) . ?
O3 C14 1.207(2) . ?
O1 C9 1.204(2) . ?
C6 C7 1.509(2) . ?
C6 C1 1.389(2) . ?
C6 C5 1.387(2) . ?
C12 C7 1.568(2) . ?
C12 C14 1.536(2) . ?
C12 C13 1.536(3) . ?
C12 C11 1.567(3) . ?
O4 C13 1.200(2) . ?
C9 C8 1.458(3) . ?
C7 H7 0.9800 . ?
C7 C8 1.500(2) . ?
C1 H1 0.9300 . ?
C1 C2 1.382(3) . ?
C5 C4 1.379(3) . ?
C14 C15 1.489(3) . ?
C8 C10 1.322(3) . ?
C4 H4 0.9300 . ?
C4 C3 1.377(3) . ?
C13 C16 1.502(3) . ?
C3 H3 0.9300 . ?
C3 C2 1.373(3) . ?
C11 H11A 0.9700 . ?
C11 H11B 0.9700 . ?
C11 C10 1.487(3) . ?
C2 H2 0.9300 . ?
C10 H10 0.9300 . ?
C15 H15A 0.9600 . ?
C15 H15B 0.9600 . ?
C15 H15C 0.9600 . ?
C16 H16A 0.9600 . ?
C16 H16B 0.9600 . ?
C16 H16C 0.9600 . ?

loop_
_geom_torsion_atom_site_label_1
_geom_torsion_atom_site_label_2
_geom_torsion_atom_site_label_3
_geom_torsion_atom_site_label_4
_geom_torsion
_geom_torsion_site_symmetry_1
_geom_torsion_site_symmetry_2
_geom_torsion_site_symmetry_3
_geom_torsion_site_symmetry_4
_geom_torsion_publ_flag
O5 C21 C20 C19 -176.41(16) . . . . ?
O7 C29 C28 C25 -114.94(18) . . . . ?
O7 C29 C28 C27 130.96(17) . . . . ?
O7 C29 C28 C30 7.6(2) . . . . ?
C25 C22 C21 O5 -2.7(2) . . . . ?
C25 C22 C21 C20 -179.49(16) . . . . ?
C25 C22 C17 C18 179.34(16) . . . . ?
C25 C24 C23 O5 -25.0(2) . . . . ?
C25 C24 C23 O6 156.97(18) . . . . ?
C25 C24 C26 C27 1.2(2) . . . . ?
C25 C28 C30 O8 18.5(2) . . . . ?
C25 C28 C30 C31 -161.47(17) . . . . ?
C22 C25 C24 C23 32.0(2) . . . . ?
C22 C25 C24 C26 -143.47(16) . . . . ?
C22 C25 C28 C29 25.1(2) . . . . ?
C22 C25 C28 C27 143.49(15) . . . . ?
C22 C25 C28 C30 -94.97(18) . . . . ?
C22 C21 C20 C19 0.7(3) . . . . ?
C22 C17 C18 C19 -0.7(3) . . . . ?
C24 C25 C22 C21 -17.7(2) . . . . ?
C24 C25 C22 C17 165.28(16) . . . . ?
C24 C25 C28 C29 -98.56(16) . . . . ?
C24 C25 C28 C27 19.80(16) . . . . ?
C24 C25 C28 C30 141.34(14) . . . . ?
C29 C28 C30 O8 -103.56(19) . . . . ?
C29 C28 C30 C31 76.5(2) . . . . ?
C23 O5 C21 C22 12.0(2) . . . . ?
C23 O5 C21 C20 -170.95(15) . . . . ?
C23 C24 C26 C27 -174.02(16) . . . . ?
C27 C28 C30 O8 134.54(18) . . . . ?
C27 C28 C30 C31 -45.4(2) . . . . ?
C21 O5 C23 O6 -179.94(16) . . . . ?
C21 O5 C23 C24 1.9(2) . . . . ?
C21 C22 C17 C18 2.3(3) . . . . ?
C21 C20 C19 C18 1.0(3) . . . . ?
C28 C25 C22 C21 -137.63(16) . . . . ?
C28 C25 C22 C17 45.3(2) . . . . ?
C28 C25 C24 C23 161.57(15) . . . . ?
C28 C25 C24 C26 -13.87(19) . . . . ?
C28 C27 C26 C24 12.1(2) . . . . ?
C20 C19 C18 C17 -0.9(3) . . . . ?
C17 C22 C21 O5 174.58(16) . . . . ?
C17 C22 C21 C20 -2.3(3) . . . . ?
C26 C24 C23 O5 149.82(18) . . . . ?
C26 C24 C23 O6 -28.2(3) . . . . ?
C26 C27 C28 C25 -19.43(17) . . . . ?
C26 C27 C28 C29 99.35(16) . . . . ?
C26 C27 C28 C30 -140.34(15) . . . . ?
C32 C29 C28 C25 64.4(2) . . . . ?
C32 C29 C28 C27 -49.7(2) . . . . ?
C32 C29 C28 C30 -173.00(16) . . . . ?
O2 C9 C8 C7 21.8(2) . . . . ?
O2 C9 C8 C10 -157.58(18) . . . . ?
O2 C5 C4 C3 177.26(17) . . . . ?
O1 C9 C8 C7 -158.23(18) . . . . ?
O1 C9 C8 C10 22.4(3) . . . . ?
C6 C7 C8 C9 -36.0(2) . . . . ?
C6 C7 C8 C10 143.40(16) . . . . ?
C6 C1 C2 C3 0.1(3) . . . . ?
C6 C5 C4 C3 -0.6(3) . . . . ?
C12 C7 C8 C9 -165.43(15) . . . . ?
C12 C7 C8 C10 14.0(2) . . . . ?
C12 C11 C10 C8 -12.2(2) . . . . ?
C9 O2 C5 C6 -19.9(3) . . . . ?
C9 O2 C5 C4 162.26(16) . . . . ?
C9 C8 C10 C11 178.17(17) . . . . ?
C7 C6 C1 C2 -179.70(17) . . . . ?
C7 C6 C5 O2 2.5(3) . . . . ?
C7 C6 C5 C4 -179.87(17) . . . . ?
C7 C12 C14 O3 119.19(18) . . . . ?
C7 C12 C14 C15 -60.9(2) . . . . ?
C7 C12 C13 O4 -24.9(3) . . . . ?
C7 C12 C13 C16 155.47(18) . . . . ?
C7 C12 C11 C10 19.57(18) . . . . ?
C7 C8 C10 C11 -1.2(2) . . . . ?
C1 C6 C7 C12 -39.7(2) . . . . ?
C1 C6 C7 C8 -159.46(17) . . . . ?
C1 C6 C5 O2 -175.09(16) . . . . ?
C1 C6 C5 C4 2.6(3) . . . . ?
C5 O2 C9 O1 -172.76(16) . . . . ?
C5 O2 C9 C8 7.2(2) . . . . ?
C5 C6 C7 C12 142.90(16) . . . . ?
C5 C6 C7 C8 23.2(2) . . . . ?
C5 C6 C1 C2 -2.3(3) . . . . ?
C5 C4 C3 C2 -1.8(3) . . . . ?
C14 C12 C7 C6 -25.6(2) . . . . ?
C14 C12 C7 C8 97.68(16) . . . . ?
C14 C12 C13 O4 98.5(2) . . . . ?
C14 C12 C13 C16 -81.1(2) . . . . ?
C14 C12 C11 C10 -100.23(17) . . . . ?
C4 C3 C2 C1 2.0(3) . . . . ?
C13 C12 C7 C6 94.76(18) . . . . ?
C13 C12 C7 C8 -141.93(15) . . . . ?
C13 C12 C14 O3 -3.6(2) . . . . ?
C13 C12 C14 C15 176.35(18) . . . . ?
C13 C12 C11 C10 140.17(16) . . . . ?
C11 C12 C7 C6 -143.15(16) . . . . ?
C11 C12 C7 C8 -19.85(17) . . . . ?
C11 C12 C14 O3 -127.01(18) . . . . ?
C11 C12 C14 C15 52.9(2) . . . . ?
C11 C12 C13 O4 -140.7(2) . . . . ?
C11 C12 C13 C16 39.7(2) . . . . ?
